data_4027047
loop_
_publ_author_name
'Jared W. Rigoli'
'Luke A. Boralsky'
'John C. Hershberger'
'Dagmara Marston'
'Alan R. Meis'
'Ilia A. Guzei'
'Jennifer M. Schomaker'

_publ_contact_author_address
;
Department of Chemistry
University of Wisconsin-Madison
1101 University Ave
Madison, WI  53706
USA
;
_publ_contact_author_email iguzei@chem.wisc.edu
_publ_contact_author_fax 608-262-0381
_publ_contact_author_name
;
Guzei, Ilia A. 
;
_publ_contact_author_phone 608-263-4694
_publ_section_title
;
 1,4-Diazaspiro[2.2]pentanes as a Flexible Platform for the Synthesis of
 Diamine-Bearing Stereotriads
;
_journal_name_full 'Journal of Organic Chemistry'
_journal_page_first 2446
_journal_page_last 2455
_journal_paper_doi 10.1021/jo3000282
_journal_volume 77
_journal_year 2012
_chemical_formula_moiety 'C21 H25 N3 O4'
_chemical_formula_sum 'C21 H25 N3 O4'
_chemical_formula_weight 383.44
_space_group_IT_number 14
_symmetry_cell_setting monoclinic
_symmetry_Int_Tables_number 14
_symmetry_space_group_name_Hall '-P 2yn'
_symmetry_space_group_name_H-M 'P 1 21/n 1'
_atom_sites_solution_hydrogens geom
_atom_sites_solution_primary direct
_atom_sites_solution_secondary difmap
_audit_creation_method
;
manual editing of the CIF file 
created by SHELXTL Ver. 6.10
and processed with modiCIfer-03272007. 
;
_audit_update_record
;
2011-03-10 # Formatted by publCIF
;
_cell_angle_alpha 90.00
_cell_angle_beta 94.560(6)
_cell_angle_gamma 90.00
_cell_formula_units_Z 4
_cell_length_a 16.968(3)
_cell_length_b 7.1256(13)
_cell_length_c 18.778(3)
_cell_measurement_reflns_used 9681
_cell_measurement_temperature 100(1)
_cell_measurement_theta_max 71.3512
_cell_measurement_theta_min 5.2246
_cell_volume 2263.2(7)
_computing_cell_refinement 'SAINT Ver. 7.24A (Bruker-AXS, 2007)'
_computing_data_collection 'APEX2 Ver. 2.1-4 (Bruker-AXS, 2007)'
_computing_data_reduction 'SAINT Ver. 7.24A'
_computing_molecular_graphics SHELXTL
_computing_publication_material SHELXTL
_computing_structure_refinement SHELXTL
_computing_structure_solution 'SHELXTL (Sheldrick, 2008)'
_diffrn_ambient_temperature 100(1)
_diffrn_measured_fraction_theta_full 0.989
_diffrn_measured_fraction_theta_max 0.984
_diffrn_measurement_device_type 'Bruker SMART APEX2 area detector'
_diffrn_measurement_method '0.50\% \w and 0.5 \% \f scans'
_diffrn_radiation_monochromator graphite
_diffrn_radiation_source 'fine-focus sealed tube'
_diffrn_radiation_type 'Cu K\a'
_diffrn_radiation_wavelength 1.54178
_diffrn_reflns_av_R_equivalents 0.0264
_diffrn_reflns_av_sigmaI/netI 0.0143
_diffrn_reflns_limit_h_max 20
_diffrn_reflns_limit_h_min -20
_diffrn_reflns_limit_k_max 8
_diffrn_reflns_limit_k_min -8
_diffrn_reflns_limit_l_max 23
_diffrn_reflns_limit_l_min -22
_diffrn_reflns_number 32315
_diffrn_reflns_theta_full 25.00
_diffrn_reflns_theta_max 72.05
_diffrn_reflns_theta_min 3.38
_exptl_absorpt_coefficient_mu 0.643
_exptl_absorpt_correction_T_max 0.9268
_exptl_absorpt_correction_T_min 0.8110
_exptl_absorpt_correction_type analytical
_exptl_absorpt_process_details
;
SADABS  (Bruker-AXS, 2007)
;
_exptl_crystal_colour colourless
_exptl_crystal_density_diffrn 1.125
_exptl_crystal_description needle
_exptl_crystal_F_000 816
_exptl_crystal_size_max 0.34
_exptl_crystal_size_mid 0.20
_exptl_crystal_size_min 0.12
_platon_squeeze_details
;
The volume occupied by solvent is  17.2 percent of the unit cell.
;
_refine_diff_density_max 0.275
_refine_diff_density_min -0.189
_refine_diff_density_rms 0.035
_refine_ls_extinction_method none
_refine_ls_goodness_of_fit_ref 0.982
_refine_ls_hydrogen_treatment constr
_refine_ls_matrix_type full
_refine_ls_number_parameters 256
_refine_ls_number_reflns 4374
_refine_ls_number_restraints 0
_refine_ls_restrained_S_all 0.982
_refine_ls_R_factor_all 0.0355
_refine_ls_R_factor_gt 0.0340
_refine_ls_shift/su_max 0.001
_refine_ls_shift/su_mean 0.000
_refine_ls_structure_factor_coef Fsqd
_refine_ls_weighting_details 'calc w=1/[\s^2^(Fo^2^)+(0.0652P)^2^+0.5272P] where P=(Fo^2^+2Fc^2^)/3'
_refine_ls_weighting_scheme calc
_refine_ls_wR_factor_gt 0.0958
_refine_ls_wR_factor_ref 0.0973
_reflns_number_gt 4116
_reflns_number_total 4374
_reflns_threshold_expression I>2\s(I)
_cod_data_source_file jo3000282_si_002.cif
_cod_data_source_block schomaker07
_cod_original_sg_symbol_Hall '-P 2yn      '
_cod_original_sg_symbol_H-M 'P 1 21/n 1 '
_cod_database_code 4027047

loop_
_symmetry_equiv_pos_as_xyz
'x, y, z'
'-x+1/2, y+1/2, -z+1/2'
'-x, -y, -z'
'x-1/2, -y-1/2, z-1/2'

loop_
_atom_site_label
_atom_site_type_symbol
_atom_site_fract_x
_atom_site_fract_y
_atom_site_fract_z
_atom_site_U_iso_or_equiv
_atom_site_adp_type
_atom_site_occupancy
_atom_site_symmetry_multiplicity
_atom_site_calc_flag
_atom_site_refinement_flags
O1 O -0.13410(4) 0.00292(11) 0.67924(4) 0.03140(19) Uani 1 1 d .
O2 O 0.06986(4) -0.41574(9) 0.67879(4) 0.02392(17) Uani 1 1 d .
O3 O 0.24001(4) 0.16446(10) 0.75381(4) 0.02433(17) Uani 1 1 d .
O4 O 0.12220(4) 0.17153(10) 0.79612(4) 0.02618(17) Uani 1 1 d .
N1 N 0.01512(5) -0.07521(11) 0.61816(4) 0.02044(18) Uani 1 1 d .
N2 N -0.01745(5) -0.16541(11) 0.67621(4) 0.02046(18) Uani 1 1 d .
N3 N 0.14008(4) -0.03126(11) 0.70458(4) 0.02008(18) Uani 1 1 d .
C1 C -0.25672(7) 0.55761(18) 0.59219(7) 0.0372(3) Uani 1 1 d .
H1A H -0.2478 0.5495 0.6443 0.056 Uiso 1 1 calc R
H1B H -0.3135 0.5491 0.5782 0.056 Uiso 1 1 calc R
H1C H -0.2364 0.6776 0.5759 0.056 Uiso 1 1 calc R
C2 C -0.21383(6) 0.39698(15) 0.55822(6) 0.0264(2) Uani 1 1 d .
H2A H -0.2237 0.4049 0.5056 0.032 Uiso 1 1 calc R
H2B H -0.2358 0.2763 0.5738 0.032 Uiso 1 1 calc R
C3 C -0.12483(6) 0.39909(14) 0.57777(5) 0.0242(2) Uani 1 1 d .
H3A H -0.1042 0.5267 0.5698 0.029 Uiso 1 1 calc R
H3B H -0.1145 0.3693 0.6292 0.029 Uiso 1 1 calc R
C4 C -0.08093(6) 0.25890(14) 0.53415(5) 0.0234(2) Uani 1 1 d .
H4A H -0.0872 0.2968 0.4833 0.028 Uiso 1 1 calc R
H4B H -0.1058 0.1340 0.5380 0.028 Uiso 1 1 calc R
C5 C 0.00740(6) 0.24177(14) 0.55710(5) 0.0226(2) Uani 1 1 d .
H5A H 0.0339 0.1753 0.5194 0.027 Uiso 1 1 calc R
H5B H 0.0306 0.3690 0.5621 0.027 Uiso 1 1 calc R
C6 C 0.02287(5) 0.13769(13) 0.62664(5) 0.0206(2) Uani 1 1 d .
H6 H -0.0002 0.1937 0.6691 0.025 Uiso 1 1 calc R
C7 C -0.09294(5) -0.12901(14) 0.69812(5) 0.0229(2) Uani 1 1 d .
C8 C -0.10866(6) -0.28652(14) 0.74730(5) 0.0236(2) Uani 1 1 d .
C9 C -0.17358(6) -0.32135(16) 0.78530(6) 0.0290(2) Uani 1 1 d .
H9 H -0.2172 -0.2374 0.7836 0.035 Uiso 1 1 calc R
C10 C -0.17239(7) -0.48486(17) 0.82619(6) 0.0334(3) Uani 1 1 d .
H10 H -0.2164 -0.5137 0.8526 0.040 Uiso 1 1 calc R
C11 C -0.10811(7) -0.60657(16) 0.82913(6) 0.0325(2) Uani 1 1 d .
H11 H -0.1087 -0.7159 0.8580 0.039 Uiso 1 1 calc R
C12 C -0.04269(6) -0.57103(15) 0.79033(6) 0.0265(2) Uani 1 1 d .
H12 H 0.0013 -0.6537 0.7922 0.032 Uiso 1 1 calc R
C13 C -0.04508(6) -0.41054(14) 0.74928(5) 0.0218(2) Uani 1 1 d .
C14 C 0.01193(5) -0.34135(13) 0.69917(5) 0.0200(2) Uani 1 1 d .
C15 C 0.09065(5) 0.01404(13) 0.64139(5) 0.0195(2) Uani 1 1 d .
C16 C 0.17365(5) -0.03567(13) 0.63309(5) 0.0207(2) Uani 1 1 d .
H16 H 0.1824 -0.1636 0.6133 0.025 Uiso 1 1 calc R
C17 C 0.23929(6) 0.10584(14) 0.62399(5) 0.0229(2) Uani 1 1 d .
C18 C 0.28768(6) 0.10636(14) 0.69636(5) 0.0235(2) Uani 1 1 d .
H18A H 0.3088 -0.0211 0.7066 0.028 Uiso 1 1 calc R
H18B H 0.3331 0.1930 0.6943 0.028 Uiso 1 1 calc R
C19 C 0.16449(6) 0.10917(13) 0.75304(5) 0.0209(2) Uani 1 1 d .
C20 C 0.29243(6) 0.03441(16) 0.56756(6) 0.0309(2) Uani 1 1 d .
H20A H 0.3133 -0.0896 0.5816 0.046 Uiso 1 1 calc R
H20B H 0.3364 0.1220 0.5637 0.046 Uiso 1 1 calc R
H20C H 0.2616 0.0251 0.5213 0.046 Uiso 1 1 calc R
C21 C 0.20877(6) 0.30333(15) 0.60549(6) 0.0267(2) Uani 1 1 d .
H21A H 0.1782 0.3011 0.5590 0.040 Uiso 1 1 calc R
H21B H 0.2536 0.3892 0.6035 0.040 Uiso 1 1 calc R
H21C H 0.1749 0.3461 0.6422 0.040 Uiso 1 1 calc R

loop_
_atom_site_aniso_label
_atom_site_aniso_U_11
_atom_site_aniso_U_22
_atom_site_aniso_U_33
_atom_site_aniso_U_23
_atom_site_aniso_U_13
_atom_site_aniso_U_12
O1 0.0215(4) 0.0284(4) 0.0446(4) 0.0047(3) 0.0042(3) 0.0056(3)
O2 0.0195(3) 0.0217(4) 0.0306(4) -0.0033(3) 0.0024(3) 0.0013(3)
O3 0.0203(3) 0.0242(4) 0.0279(4) -0.0032(3) -0.0018(3) -0.0023(3)
O4 0.0269(4) 0.0266(4) 0.0251(3) -0.0026(3) 0.0018(3) -0.0005(3)
N1 0.0175(4) 0.0204(4) 0.0233(4) -0.0014(3) 0.0008(3) -0.0004(3)
N2 0.0175(4) 0.0202(4) 0.0236(4) -0.0009(3) 0.0015(3) 0.0000(3)
N3 0.0172(4) 0.0188(4) 0.0238(4) 0.0000(3) -0.0011(3) 0.0006(3)
C1 0.0310(6) 0.0403(6) 0.0398(6) -0.0073(5) 0.0001(5) 0.0117(5)
C2 0.0243(5) 0.0272(5) 0.0273(5) -0.0011(4) -0.0004(4) 0.0039(4)
C3 0.0252(5) 0.0226(5) 0.0241(5) -0.0011(4) -0.0024(4) 0.0030(4)
C4 0.0232(5) 0.0239(5) 0.0224(5) -0.0014(4) -0.0028(4) 0.0031(4)
C5 0.0221(5) 0.0227(5) 0.0228(5) -0.0009(4) -0.0005(4) 0.0021(4)
C6 0.0185(4) 0.0194(4) 0.0236(5) -0.0022(4) -0.0005(3) -0.0002(4)
C7 0.0176(4) 0.0238(5) 0.0270(5) -0.0044(4) 0.0002(4) -0.0009(4)
C8 0.0196(5) 0.0247(5) 0.0264(5) -0.0045(4) 0.0008(4) -0.0010(4)
C9 0.0223(5) 0.0318(5) 0.0335(5) -0.0019(4) 0.0055(4) 0.0009(4)
C10 0.0267(5) 0.0376(6) 0.0371(6) 0.0018(5) 0.0103(4) -0.0036(4)
C11 0.0311(6) 0.0299(6) 0.0372(6) 0.0064(5) 0.0065(5) -0.0030(4)
C12 0.0244(5) 0.0249(5) 0.0301(5) -0.0007(4) 0.0016(4) -0.0003(4)
C13 0.0189(4) 0.0229(5) 0.0234(5) -0.0054(4) 0.0002(3) -0.0022(4)
C14 0.0174(4) 0.0190(5) 0.0231(4) -0.0042(4) -0.0021(3) -0.0017(3)
C15 0.0195(5) 0.0181(4) 0.0206(4) -0.0009(3) 0.0003(3) -0.0014(3)
C16 0.0192(4) 0.0201(5) 0.0225(5) -0.0015(4) -0.0005(3) 0.0004(4)
C17 0.0187(4) 0.0217(5) 0.0282(5) -0.0006(4) 0.0016(4) -0.0008(4)
C18 0.0173(4) 0.0216(5) 0.0315(5) -0.0011(4) 0.0007(4) -0.0003(3)
C19 0.0211(5) 0.0180(4) 0.0229(5) 0.0031(4) -0.0031(4) 0.0002(3)
C20 0.0251(5) 0.0327(6) 0.0358(6) -0.0036(5) 0.0079(4) -0.0027(4)
C21 0.0243(5) 0.0232(5) 0.0323(5) 0.0048(4) -0.0002(4) -0.0021(4)

loop_
_atom_type_symbol
_atom_type_description
_atom_type_scat_dispersion_real
_atom_type_scat_dispersion_imag
_atom_type_scat_source
C C 0.0181 0.0091 'International Tables Vol C Tables 4.2.6.8 and 6.1.1.4'
H H 0.0000 0.0000 'International Tables Vol C Tables 4.2.6.8 and 6.1.1.4'
N N 0.0311 0.0180 'International Tables Vol C Tables 4.2.6.8 and 6.1.1.4'
O O 0.0492 0.0322 'International Tables Vol C Tables 4.2.6.8 and 6.1.1.4'

loop_
_geom_angle_atom_site_label_1
_geom_angle_atom_site_label_2
_geom_angle_atom_site_label_3
_geom_angle
_geom_angle_publ_flag
C19 O3 C18 119.65(7) yes
N2 N1 C15 110.71(7) ?
N2 N1 C6 113.95(7) ?
C15 N1 C6 58.20(6) ?
C7 N2 C14 112.69(8) ?
C7 N2 N1 124.37(8) ?
C14 N2 N1 119.42(7) ?
C19 N3 C15 120.17(8) ?
C19 N3 C16 119.04(8) ?
C15 N3 C16 60.19(6) ?
C2 C1 H1A 109.5 ?
C2 C1 H1B 109.5 ?
H1A C1 H1B 109.5 ?
C2 C1 H1C 109.5 ?
H1A C1 H1C 109.5 ?
H1B C1 H1C 109.5 ?
C1 C2 C3 112.86(9) ?
C1 C2 H2A 109.0 ?
C3 C2 H2A 109.0 ?
C1 C2 H2B 109.0 ?
C3 C2 H2B 109.0 ?
H2A C2 H2B 107.8 ?
C4 C3 C2 112.40(8) ?
C4 C3 H3A 109.1 ?
C2 C3 H3A 109.1 ?
C4 C3 H3B 109.1 ?
C2 C3 H3B 109.1 ?
H3A C3 H3B 107.9 ?
C3 C4 C5 114.23(8) ?
C3 C4 H4A 108.7 ?
C5 C4 H4A 108.7 ?
C3 C4 H4B 108.7 ?
C5 C4 H4B 108.7 ?
H4A C4 H4B 107.6 ?
C6 C5 C4 112.49(8) ?
C6 C5 H5A 109.1 ?
C4 C5 H5A 109.1 ?
C6 C5 H5B 109.1 ?
C4 C5 H5B 109.1 ?
H5A C5 H5B 107.8 ?
C15 C6 C5 122.87(8) ?
C15 C6 N1 58.70(6) ?
C5 C6 N1 112.98(8) ?
C15 C6 H6 116.3 ?
C5 C6 H6 116.3 ?
N1 C6 H6 116.3 ?
O1 C7 N2 125.39(10) ?
O1 C7 C8 129.81(9) ?
N2 C7 C8 104.80(8) ?
C9 C8 C13 121.33(10) ?
C9 C8 C7 130.12(9) ?
C13 C8 C7 108.53(8) ?
C8 C9 C10 117.21(10) ?
C8 C9 H9 121.4 ?
C10 C9 H9 121.4 ?
C11 C10 C9 121.31(10) ?
C11 C10 H10 119.3 ?
C9 C10 H10 119.3 ?
C10 C11 C12 121.25(10) ?
C10 C11 H11 119.4 ?
C12 C11 H11 119.4 ?
C13 C12 C11 116.90(10) ?
C13 C12 H12 121.5 ?
C11 C12 H12 121.5 ?
C12 C13 C8 121.99(9) ?
C12 C13 C14 129.62(9) ?
C8 C13 C14 108.33(9) ?
O2 C14 N2 125.00(9) ?
O2 C14 C13 130.04(9) ?
N2 C14 C13 104.92(8) ?
N3 C15 C6 133.94(8) ?
N3 C15 N1 126.05(8) ?
C6 C15 N1 63.11(6) ?
N3 C15 C16 62.11(6) ?
C6 C15 C16 150.70(9) ?
N1 C15 C16 133.25(8) ?
C15 C16 N3 57.70(6) ?
C15 C16 C17 124.55(8) ?
N3 C16 C17 114.84(8) ?
C15 C16 H16 115.5 ?
N3 C16 H16 115.5 ?
C17 C16 H16 115.5 ?
C16 C17 C21 113.42(8) ?
C16 C17 C18 104.33(8) ?
C21 C17 C18 110.32(8) ?
C16 C17 C20 109.50(8) ?
C21 C17 C20 110.84(9) ?
C18 C17 C20 108.13(8) ?
O3 C18 C17 111.55(8) ?
O3 C18 H18A 109.3 ?
C17 C18 H18A 109.3 ?
O3 C18 H18B 109.3 ?
C17 C18 H18B 109.3 ?
H18A C18 H18B 108.0 ?
O4 C19 O3 120.21(9) ?
O4 C19 N3 122.69(9) ?
O3 C19 N3 116.92(8) ?
C17 C20 H20A 109.5 ?
C17 C20 H20B 109.5 ?
H20A C20 H20B 109.5 ?
C17 C20 H20C 109.5 ?
H20A C20 H20C 109.5 ?
H20B C20 H20C 109.5 ?
C17 C21 H21A 109.5 ?
C17 C21 H21B 109.5 ?
H21A C21 H21B 109.5 ?
C17 C21 H21C 109.5 ?
H21A C21 H21C 109.5 ?
H21B C21 H21C 109.5 ?

loop_
_geom_bond_atom_site_label_1
_geom_bond_atom_site_label_2
_geom_bond_distance
_geom_bond_publ_flag
O1 C7 1.2074(13) yes
O2 C14 1.2055(12) yes
O3 C19 1.3395(12) yes
O3 C18 1.4589(12) yes
O4 C19 1.2079(12) yes
N1 N2 1.4150(11) ?
N1 C15 1.4657(12) ?
N1 C6 1.5299(12) ?
N2 C7 1.4005(12) ?
N2 C14 1.4043(13) ?
N3 C19 1.3932(13) ?
N3 C15 1.4343(12) ?
N3 C16 1.4996(13) ?
C1 C2 1.5232(15) ?
C1 H1A 0.9800 ?
C1 H1B 0.9800 ?
C1 H1C 0.9800 ?
C2 C3 1.5257(14) ?
C2 H2A 0.9900 ?
C2 H2B 0.9900 ?
C3 C4 1.5234(13) ?
C3 H3A 0.9900 ?
C3 H3B 0.9900 ?
C4 C5 1.5311(13) ?
C4 H4A 0.9900 ?
C4 H4B 0.9900 ?
C5 C6 1.5064(13) ?
C5 H5A 0.9900 ?
C5 H5B 0.9900 ?
C6 C15 1.4578(13) ?
C6 H6 1.0000 ?
C7 C8 1.4909(15) ?
C8 C9 1.3816(14) ?
C8 C13 1.3928(14) ?
C9 C10 1.3946(17) ?
C9 H9 0.9500 ?
C10 C11 1.3911(17) ?
C10 H10 0.9500 ?
C11 C12 1.3985(15) ?
C11 H11 0.9500 ?
C12 C13 1.3780(15) ?
C12 H12 0.9500 ?
C13 C14 1.4862(13) ?
C15 C16 1.4723(13) ?
C16 C17 1.5221(13) ?
C16 H16 1.0000 ?
C17 C21 1.5299(14) ?
C17 C18 1.5309(14) ?
C17 C20 1.5319(14) ?
C18 H18A 0.9900 ?
C18 H18B 0.9900 ?
C20 H20A 0.9800 ?
C20 H20B 0.9800 ?
C20 H20C 0.9800 ?
C21 H21A 0.9800 ?
C21 H21B 0.9800 ?
C21 H21C 0.9800 ?

loop_
_geom_torsion_atom_site_label_1
_geom_torsion_atom_site_label_2
_geom_torsion_atom_site_label_3
_geom_torsion_atom_site_label_4
_geom_torsion
C15 N1 N2 C7 123.94(9)
C6 N1 N2 C7 60.60(11)
C15 N1 N2 C14 -78.79(10)
C6 N1 N2 C14 -142.13(8)
C1 C2 C3 C4 -170.46(9)
C2 C3 C4 C5 -174.12(8)
C3 C4 C5 C6 73.36(11)
C4 C5 C6 C15 144.78(9)
C4 C5 C6 N1 78.22(10)
N2 N1 C6 C15 100.36(8)
N2 N1 C6 C5 -144.04(8)
C15 N1 C6 C5 115.60(9)
C14 N2 C7 O1 -171.99(9)
N1 N2 C7 O1 -13.38(15)
C14 N2 C7 C8 7.58(10)
N1 N2 C7 C8 166.18(8)
O1 C7 C8 C9 -1.44(18)
N2 C7 C8 C9 179.02(10)
O1 C7 C8 C13 176.63(10)
N2 C7 C8 C13 -2.91(10)
C13 C8 C9 C10 0.58(15)
C7 C8 C9 C10 178.44(10)
C8 C9 C10 C11 0.68(17)
C9 C10 C11 C12 -0.97(18)
C10 C11 C12 C13 -0.03(17)
C11 C12 C13 C8 1.30(15)
C11 C12 C13 C14 -175.64(10)
C9 C8 C13 C12 -1.63(15)
C7 C8 C13 C12 -179.90(9)
C9 C8 C13 C14 175.89(9)
C7 C8 C13 C14 -2.38(10)
C7 N2 C14 O2 168.78(9)
N1 N2 C14 O2 9.01(13)
C7 N2 C14 C13 -8.99(10)
N1 N2 C14 C13 -168.76(7)
C12 C13 C14 O2 6.39(17)
C8 C13 C14 O2 -170.87(10)
C12 C13 C14 N2 -175.99(10)
C8 C13 C14 N2 6.74(10)
C19 N3 C15 C6 -41.04(15)
C16 N3 C15 C6 -149.34(13)
C19 N3 C15 N1 -126.70(10)
C16 N3 C15 N1 125.00(11)
C19 N3 C15 C16 108.30(9)
C5 C6 C15 N3 145.99(10)
N1 C6 C15 N3 -115.32(12)
C5 C6 C15 N1 -98.69(10)
C5 C6 C15 C16 33.1(2)
N1 C6 C15 C16 131.76(18)
N2 N1 C15 N3 20.35(12)
C6 N1 C15 N3 126.38(11)
N2 N1 C15 C6 -106.03(8)
N2 N1 C15 C16 104.05(11)
C6 N1 C15 C16 -149.92(12)
C6 C15 C16 N3 131.37(18)
N1 C15 C16 N3 -114.60(12)
N3 C15 C16 C17 -99.68(10)
C6 C15 C16 C17 31.7(2)
N1 C15 C16 C17 145.73(10)
C19 N3 C16 C15 -110.15(9)
C19 N3 C16 C17 6.38(12)
C15 N3 C16 C17 116.53(9)
C15 C16 C17 C21 -14.44(13)
N3 C16 C17 C21 -81.10(10)
C15 C16 C17 C18 105.63(10)
N3 C16 C17 C18 38.97(10)
C15 C16 C17 C20 -138.82(9)
N3 C16 C17 C20 154.52(8)
C19 O3 C18 C17 37.98(11)
C16 C17 C18 O3 -60.79(10)
C21 C17 C18 O3 61.34(10)
C20 C17 C18 O3 -177.29(8)
C18 O3 C19 O4 -172.47(8)
C18 O3 C19 N3 12.24(12)
C15 N3 C19 O4 78.94(12)
C16 N3 C19 O4 149.37(9)
C15 N3 C19 O3 -105.89(10)
C16 N3 C19 O3 -35.46(12)

loop_
_platon_squeeze_void_nr
_platon_squeeze_void_average_x
_platon_squeeze_void_average_y
_platon_squeeze_void_average_z
_platon_squeeze_void_volume
_platon_squeeze_void_count_electrons
_platon_squeeze_void_content
1 0.000 -0.023 0.000 195 50 ' '
2 0.500 -0.071 0.500 195 50 ' '
